data_4085605
loop_
_publ_author_name
'Boselli, Luca'
'Carraz, Ma\"elle'
'Maz\`eres, Serge'
'Paloque, Lucie'
'Gonz\'alez, Germ\'an'
'Benoit-Vical, Fran\,coise'
'Valentin, Alexis'
'Hemmert, Catherine'
'Gornitzka, Heinz'

_publ_section_title
;
 Synthesis, Structures, and Biological Studies of Heterobimetallic
 Au(I)--Ru(II) Complexes Involving N-Heterocyclic Carbene-Based
 Multidentate Ligands
;
_journal_issue 6
_journal_name_full Organometallics
_journal_page_first 1046
_journal_paper_doi 10.1021/om501158m
_journal_volume 34
_journal_year 2015
_chemical_formula_sum 'C18 H21 Br N4'
_chemical_formula_weight 373.30
_chemical_name_systematic
; 
 ? 
;
_space_group_crystal_system triclinic
_space_group_IT_number 2
_space_group_name_Hall '-P 1'
_space_group_name_H-M_alt 'P -1'
_symmetry_space_group_name_Hall '-P 1'
_symmetry_space_group_name_H-M 'P -1'
_atom_sites_solution_hydrogens geom
_audit_creation_method SHELXL-2014
_cell_angle_alpha 70.418(2)
_cell_angle_beta 78.963(2)
_cell_angle_gamma 73.532(2)
_cell_formula_units_Z 2
_cell_length_a 8.1046(3)
_cell_length_b 9.1978(4)
_cell_length_c 12.9086(5)
_cell_measurement_reflns_used 9951
_cell_measurement_temperature 173(2)
_cell_measurement_theta_max 29.55
_cell_measurement_theta_min 2.42
_cell_volume 864.45(6)
_computing_cell_refinement 'Bruker SAINT'
_computing_data_collection 'Bruker APEX2'
_computing_data_reduction 'Bruker SAINT'
_computing_molecular_graphics 'Bruker SHELXTL'
_computing_publication_material 'Bruker SHELXTL'
_computing_structure_refinement 'SHELXL-2014 (Sheldrick, 2014)'
_computing_structure_solution 'SHELXS-97 (Sheldrick, 2008)'
_diffrn_ambient_temperature 173(2)
_diffrn_measured_fraction_theta_full 0.990
_diffrn_measured_fraction_theta_max 0.954
_diffrn_measurement_device_type 'Bruker APEX-II CCD'
_diffrn_measurement_method '\f and \w scans'
_diffrn_radiation_type MoK\a
_diffrn_radiation_wavelength 0.71073
_diffrn_reflns_av_R_equivalents 0.0237
_diffrn_reflns_av_unetI/netI 0.0168
_diffrn_reflns_Laue_measured_fraction_full 0.990
_diffrn_reflns_Laue_measured_fraction_max 0.954
_diffrn_reflns_limit_h_max 10
_diffrn_reflns_limit_h_min -10
_diffrn_reflns_limit_k_max 12
_diffrn_reflns_limit_k_min -12
_diffrn_reflns_limit_l_max 17
_diffrn_reflns_limit_l_min -16
_diffrn_reflns_number 43122
_diffrn_reflns_point_group_measured_fraction_full 0.990
_diffrn_reflns_point_group_measured_fraction_max 0.954
_diffrn_reflns_theta_full 25.242
_diffrn_reflns_theta_max 28.278
_diffrn_reflns_theta_min 5.114
_exptl_absorpt_coefficient_mu 2.383
_exptl_absorpt_correction_T_max 0.7461
_exptl_absorpt_correction_T_min 0.6196
_exptl_absorpt_correction_type multi-scan
_exptl_absorpt_process_details 'SADABS (Bruker-AXS)'
_exptl_crystal_colour colourless
_exptl_crystal_density_diffrn 1.434
_exptl_crystal_description plate
_exptl_crystal_F_000 384
_exptl_crystal_size_max 0.400
_exptl_crystal_size_mid 0.300
_exptl_crystal_size_min 0.100
_refine_diff_density_max 0.976
_refine_diff_density_min -0.282
_refine_diff_density_rms 0.056
_refine_ls_extinction_method none
_refine_ls_goodness_of_fit_ref 1.066
_refine_ls_hydrogen_treatment constr
_refine_ls_matrix_type full
_refine_ls_number_parameters 209
_refine_ls_number_reflns 4107
_refine_ls_number_restraints 0
_refine_ls_restrained_S_all 1.066
_refine_ls_R_factor_all 0.0362
_refine_ls_R_factor_gt 0.0291
_refine_ls_shift/su_max 0.001
_refine_ls_shift/su_mean 0.000
_refine_ls_structure_factor_coef Fsqd
_refine_ls_weighting_details 'w=1/[\s^2^(Fo^2^)+(0.0445P)^2^+0.2824P] where P=(Fo^2^+2Fc^2^)/3'
_refine_ls_weighting_scheme calc
_refine_ls_wR_factor_gt 0.0746
_refine_ls_wR_factor_ref 0.0771
_reflns_Friedel_coverage 0.000
_reflns_number_gt 3603
_reflns_number_total 4107
_reflns_threshold_expression 'I > 2\s(I)'
_cod_data_source_file om501158m_si_002.cif
_cod_data_source_block 2
_cod_depositor_comments
;Adding full bibliography for 4085605--4085609.cif.

The following automatic conversions were performed:

'_exptl_absorpt_correction_type' value 'multi-scans' was replaced
with the value 'multi-scan' as specified in the replacement file
'src/cod-tools/trunk/data/replacement-values/replacement_values.lst'.

Automatic conversion script
Id: cif_fix_values 5376 2017-05-30 11:51:03Z andrius 
;
_cod_database_code 4085605
_shelx_space_group_comment
; 
The symmetry employed for this shelxl refinement is uniquely defined 
by the following loop, which should always be used as a source of 
symmetry information in preference to the above space-group names. 
They are only intended as comments. 
;
_shelx_estimated_absorpt_t_min 0.449
_shelx_estimated_absorpt_t_max 0.797

loop_
_space_group_symop_operation_xyz
'x, y, z'
'-x, -y, -z'

loop_
_atom_site_label
_atom_site_type_symbol
_atom_site_fract_x
_atom_site_fract_y
_atom_site_fract_z
_atom_site_U_iso_or_equiv
_atom_site_adp_type
_atom_site_occupancy
_atom_site_site_symmetry_order
_atom_site_calc_flag
_atom_site_refinement_flags_posn
_atom_site_refinement_flags_adp
Br1 Br 0.22805(2) 0.75835(2) 0.04930(2) 0.03760(8) Uani 1 1 d . .
C1 C 0.1849(2) 0.1570(2) 0.02533(14) 0.0287(3) Uani 1 1 d . .
H1 H 0.1585 0.0606 0.0300 0.034 Uiso 1 1 calc R U
N1 N 0.29721(18) 0.22660(17) -0.04998(11) 0.0304(3) Uani 1 1 d . .
N2 N 0.11557(18) 0.24498(16) 0.09308(11) 0.0255(3) Uani 1 1 d . .
C2 C 0.2971(2) 0.3652(2) -0.03026(16) 0.0345(4) Uani 1 1 d . .
H2 H 0.3646 0.4390 -0.0721 0.041 Uiso 1 1 calc R U
C3 C 0.1841(2) 0.3764(2) 0.05898(15) 0.0303(4) Uani 1 1 d . .
H3 H 0.1567 0.4592 0.0923 0.036 Uiso 1 1 calc R U
C4 C -0.0048(2) 0.1995(2) 0.19241(14) 0.0323(4) Uani 1 1 d . .
H4A H -0.0762 0.1370 0.1796 0.039 Uiso 1 1 calc R U
H4B H -0.0833 0.2963 0.2072 0.039 Uiso 1 1 calc R U
C5 C 0.0929(2) 0.1021(2) 0.29139(14) 0.0278(3) Uani 1 1 d . .
C6 C 0.0991(3) 0.1631(2) 0.37457(16) 0.0354(4) Uani 1 1 d . .
H6 H 0.0377 0.2687 0.3719 0.042 Uiso 1 1 calc R U
C7 C 0.1945(2) 0.0705(2) 0.46144(14) 0.0321(4) Uani 1 1 d . .
H7 H 0.2005 0.1120 0.5185 0.039 Uiso 1 1 calc R U
C8 C 0.2811(2) -0.0828(2) 0.46452(13) 0.0266(3) Uani 1 1 d . .
C9 C 0.3837(2) -0.1878(2) 0.55772(14) 0.0286(3) Uani 1 1 d . .
C10 C 0.4882(3) -0.3334(2) 0.55266(16) 0.0379(4) Uani 1 1 d . .
H10 H 0.4983 -0.3661 0.4888 0.045 Uiso 1 1 calc R U
C11 C 0.5778(3) -0.4309(3) 0.64164(19) 0.0461(5) Uani 1 1 d . .
H11 H 0.6503 -0.5315 0.6398 0.055 Uiso 1 1 calc R U
C12 C 0.5605(3) -0.3803(3) 0.73293(17) 0.0441(5) Uani 1 1 d . .
H12 H 0.6193 -0.4456 0.7956 0.053 Uiso 1 1 calc R U
C13 C 0.4558(3) -0.2325(3) 0.73137(16) 0.0464(5) Uani 1 1 d . .
H13 H 0.4459 -0.1971 0.7940 0.056 Uiso 1 1 calc R U
C14 C 0.1832(2) -0.0534(2) 0.30111(15) 0.0349(4) Uani 1 1 d . .
H14 H 0.1791 -0.0973 0.2450 0.042 Uiso 1 1 calc R U
N3 N 0.2763(2) -0.14568(19) 0.38531(13) 0.0357(3) Uani 1 1 d . .
N4 N 0.3668(2) -0.1355(2) 0.64564(13) 0.0400(4) Uani 1 1 d . .
C15 C 0.3948(3) 0.1686(3) -0.14267(17) 0.0436(5) Uani 1 1 d . .
H15A H 0.4502 0.0541 -0.1143 0.052 Uiso 1 1 calc R U
H15B H 0.4874 0.2260 -0.1775 0.052 Uiso 1 1 calc R U
C16 C 0.2768(3) 0.1929(3) -0.22924(17) 0.0468(5) Uani 1 1 d . .
H16A H 0.3474 0.1525 -0.2898 0.056 Uiso 1 1 calc R U
H16B H 0.1905 0.1283 -0.1949 0.056 Uiso 1 1 calc R U
C17 C 0.1829(3) 0.3614(3) -0.27790(19) 0.0503(5) Uani 1 1 d . .
H17A H 0.2680 0.4279 -0.3100 0.060 Uiso 1 1 calc R U
H17B H 0.1065 0.4010 -0.2185 0.060 Uiso 1 1 calc R U
C18 C 0.0753(4) 0.3780(3) -0.3667(2) 0.0578(6) Uani 1 1 d . .
H18A H 0.1504 0.3387 -0.4256 0.087 Uiso 1 1 calc R U
H18B H 0.0182 0.4901 -0.3976 0.087 Uiso 1 1 calc R U
H18C H -0.0123 0.3160 -0.3346 0.087 Uiso 1 1 calc R U

loop_
_atom_site_aniso_label
_atom_site_aniso_U_11
_atom_site_aniso_U_22
_atom_site_aniso_U_33
_atom_site_aniso_U_23
_atom_site_aniso_U_13
_atom_site_aniso_U_12
Br1 0.04181(13) 0.02419(11) 0.05135(14) -0.01215(8) -0.02185(9) -0.00262(8)
C1 0.0330(9) 0.0238(8) 0.0307(8) -0.0059(7) -0.0114(7) -0.0061(7)
N1 0.0287(7) 0.0336(8) 0.0292(8) -0.0091(6) -0.0076(6) -0.0051(6)
N2 0.0272(7) 0.0243(7) 0.0252(7) -0.0042(5) -0.0089(5) -0.0061(6)
C2 0.0363(9) 0.0322(9) 0.0366(9) -0.0038(7) -0.0098(8) -0.0145(8)
C3 0.0354(9) 0.0238(8) 0.0343(9) -0.0077(7) -0.0115(7) -0.0071(7)
C4 0.0274(8) 0.0366(10) 0.0296(9) -0.0051(7) -0.0051(7) -0.0069(7)
C5 0.0264(8) 0.0298(9) 0.0256(8) -0.0050(7) -0.0028(6) -0.0082(7)
C6 0.0436(10) 0.0265(9) 0.0353(9) -0.0099(7) -0.0059(8) -0.0052(8)
C7 0.0416(10) 0.0294(9) 0.0277(8) -0.0114(7) -0.0073(7) -0.0062(7)
C8 0.0270(8) 0.0289(8) 0.0236(8) -0.0069(6) -0.0006(6) -0.0086(7)
C9 0.0275(8) 0.0314(9) 0.0260(8) -0.0048(7) -0.0031(6) -0.0100(7)
C10 0.0423(10) 0.0311(9) 0.0391(10) -0.0070(8) -0.0123(8) -0.0058(8)
C11 0.0431(11) 0.0344(10) 0.0556(13) -0.0016(9) -0.0175(10) -0.0075(9)
C12 0.0364(10) 0.0495(12) 0.0390(10) 0.0093(9) -0.0163(8) -0.0178(9)
C13 0.0403(11) 0.0690(15) 0.0286(9) -0.0099(9) -0.0079(8) -0.0135(10)
C14 0.0423(10) 0.0342(9) 0.0303(9) -0.0128(7) -0.0088(8) -0.0051(8)
N3 0.0441(9) 0.0307(8) 0.0320(8) -0.0114(6) -0.0103(7) -0.0019(7)
N4 0.0376(8) 0.0522(10) 0.0291(8) -0.0142(7) -0.0059(6) -0.0050(7)
C15 0.0344(10) 0.0555(13) 0.0387(10) -0.0208(9) -0.0048(8) 0.0014(9)
C16 0.0520(12) 0.0498(12) 0.0383(11) -0.0218(9) -0.0064(9) -0.0003(10)
C17 0.0632(14) 0.0480(13) 0.0429(11) -0.0167(10) -0.0107(10) -0.0111(11)
C18 0.0708(16) 0.0516(14) 0.0511(13) -0.0180(11) -0.0276(12) 0.0025(12)

loop_
_atom_type_symbol
_atom_type_description
_atom_type_scat_dispersion_real
_atom_type_scat_dispersion_imag
_atom_type_scat_source
C C 0.0033 0.0016 'International Tables Vol C Tables 4.2.6.8 and 6.1.1.4'
H H 0.0000 0.0000 'International Tables Vol C Tables 4.2.6.8 and 6.1.1.4'
N N 0.0061 0.0033 'International Tables Vol C Tables 4.2.6.8 and 6.1.1.4'
Br Br -0.2901 2.4595 'International Tables Vol C Tables 4.2.6.8 and 6.1.1.4'

loop_
_geom_angle_atom_site_label_1
_geom_angle_atom_site_label_2
_geom_angle_atom_site_label_3
_geom_angle
N1 C1 N2 108.41(15)
C1 N1 C2 108.48(15)
C1 N1 C15 124.61(16)
C2 N1 C15 126.79(16)
C1 N2 C3 108.86(14)
C1 N2 C4 124.18(15)
C3 N2 C4 126.81(15)
C3 C2 N1 107.28(15)
C2 C3 N2 106.95(16)
N2 C4 C5 110.74(14)
C6 C5 C14 117.15(16)
C6 C5 C4 122.30(16)
C14 C5 C4 120.53(16)
C7 C6 C5 119.93(17)
C8 C7 C6 119.18(16)
N3 C8 C7 122.23(16)
N3 C8 C9 116.81(15)
C7 C8 C9 120.96(15)
N4 C9 C10 122.62(17)
N4 C9 C8 117.12(16)
C10 C9 C8 120.25(16)
C9 C10 C11 119.20(19)
C12 C11 C10 119.0(2)
C11 C12 C13 118.50(18)
N4 C13 C12 123.5(2)
N3 C14 C5 123.80(16)
C14 N3 C8 117.71(16)
C9 N4 C13 117.14(18)
N1 C15 C16 111.26(16)
C17 C16 C15 114.78(19)
C16 C17 C18 112.0(2)

loop_
_geom_bond_atom_site_label_1
_geom_bond_atom_site_label_2
_geom_bond_distance
C1 N1 1.326(2)
C1 N2 1.328(2)
N1 C2 1.381(2)
N1 C15 1.473(2)
N2 C3 1.376(2)
N2 C4 1.471(2)
C2 C3 1.341(3)
C4 C5 1.510(2)
C5 C6 1.382(2)
C5 C14 1.385(3)
C6 C7 1.378(3)
C7 C8 1.376(2)
C8 N3 1.344(2)
C8 C9 1.490(2)
C9 N4 1.344(2)
C9 C10 1.382(3)
C10 C11 1.382(3)
C11 C12 1.376(3)
C12 C13 1.379(3)
C13 N4 1.349(3)
C14 N3 1.343(2)
C15 C16 1.528(3)
C16 C17 1.496(3)
C17 C18 1.513(3)
